data_4326919
loop_
_publ_author_name
'Daniel L. Reger'
'Agota Debreczeni'
'Mark D. Smith'

_publ_contact_author_address
;
Department of Chemistry and Biochemistry
University of South Carolina
Columbia, South Carolina 29208
USA
;
_publ_contact_author_email reger@mail.chem.sc.edu
_publ_contact_author_fax '1 803 777 9521'
_publ_contact_author_name 'Professor Daniel L. Reger'
_publ_contact_author_phone '1 803 777 2587'
_publ_section_title
;
 Zinc Paddlewheel Dimers Containing a Strong \p...\p Stacking
 Supramolecular Synthon: Designed Single-Crystal to Single-Crystal Phase
 Changes and Gas/Solid Guest Exchange
;
_journal_name_full 'Inorganic Chemistry'
_journal_page_first 11754
_journal_page_last 11764
_journal_paper_doi 10.1021/ic201830h
_journal_volume 50
_journal_year 2011
_chemical_formula_moiety 'C80 H52 N4 O18 S2 Zn2, 3.92(H2 O)'
_chemical_formula_sum 'C80 H59.84 N4 O21.92 S2 Zn2'
_chemical_formula_weight 1622.74
_chemical_name_systematic
; 
 ? 
;
_space_group_IT_number 64
_symmetry_cell_setting orthorhombic
_symmetry_space_group_name_Hall '-C 2ac 2'
_symmetry_space_group_name_H-M 'C m c a'
_atom_sites_solution_hydrogens geom
_atom_sites_solution_primary direct
_atom_sites_solution_secondary difmap
_audit_creation_method SHELXL-97
_cell_angle_alpha 90.00
_cell_angle_beta 90.00
_cell_angle_gamma 90.00
_cell_formula_units_Z 4
_cell_length_a 28.6556(14)
_cell_length_b 18.2788(9)
_cell_length_c 13.6636(7)
_cell_measurement_reflns_used 8918
_cell_measurement_temperature 294(2)
_cell_measurement_theta_max 24.938
_cell_measurement_theta_min 2.228
_cell_volume 7156.9(6)
_computing_cell_refinement 'SAINT-Plus Version 6.45 (Bruker, 2001)'
_computing_data_collection 'SMART Version 5.625 (Bruker, 2001)'
_computing_data_reduction 'SAINT-Plus Version 6.45 (Bruker, 2001)'
_computing_molecular_graphics various
_computing_publication_material 'SHELXTL Version 6.14 (Bruker, 2000)'
_computing_structure_refinement 'SHELXL-97 (Sheldrick, 1997)'
_computing_structure_solution 'SHELXS-97 (Sheldrick, 1990)'
_diffrn_ambient_temperature 294(2)
_diffrn_measured_fraction_theta_full 1.000
_diffrn_measured_fraction_theta_max 1.000
_diffrn_measurement_device_type 'Bruker SMART APEX CCD diffractometer'
_diffrn_measurement_method 'omega scans'
_diffrn_radiation_monochromator graphite
_diffrn_radiation_source 'fine-focus sealed tube'
_diffrn_radiation_type MoK\a
_diffrn_radiation_wavelength 0.71073
_diffrn_reflns_av_R_equivalents 0.0585
_diffrn_reflns_av_sigmaI/netI 0.0307
_diffrn_reflns_limit_h_max 34
_diffrn_reflns_limit_h_min -34
_diffrn_reflns_limit_k_max 21
_diffrn_reflns_limit_k_min -21
_diffrn_reflns_limit_l_max 16
_diffrn_reflns_limit_l_min -16
_diffrn_reflns_number 38496
_diffrn_reflns_theta_full 25.02
_diffrn_reflns_theta_max 25.02
_diffrn_reflns_theta_min 1.42
_exptl_absorpt_coefficient_mu 0.812
_exptl_absorpt_correction_type none
_exptl_crystal_colour yellow
_exptl_crystal_density_diffrn 1.506
_exptl_crystal_description 'irregular chunk'
_exptl_crystal_F_000 3341
_exptl_crystal_size_max 0.40
_exptl_crystal_size_mid 0.36
_exptl_crystal_size_min 0.34
_refine_diff_density_max 1.038
_refine_diff_density_min -0.433
_refine_diff_density_rms 0.079
_refine_ls_extinction_method none
_refine_ls_goodness_of_fit_ref 1.039
_refine_ls_hydrogen_treatment constr
_refine_ls_matrix_type full
_refine_ls_number_parameters 250
_refine_ls_number_reflns 3237
_refine_ls_number_restraints 1
_refine_ls_restrained_S_all 1.038
_refine_ls_R_factor_all 0.0587
_refine_ls_R_factor_gt 0.0468
_refine_ls_shift/su_max 0.000
_refine_ls_shift/su_mean 0.000
_refine_ls_structure_factor_coef Fsqd
_refine_ls_weighting_details 'calc w=1/[\s^2^(Fo^2^)+(0.0956P)^2^+2.1815P] where P=(Fo^2^+2Fc^2^)/3'
_refine_ls_weighting_scheme calc
_refine_ls_wR_factor_gt 0.1393
_refine_ls_wR_factor_ref 0.1480
_reflns_number_gt 2518
_reflns_number_total 3237
_reflns_threshold_expression >2sigma(I)
_cod_data_source_file ic201830h_si_001_1.cif
_cod_data_source_block h2o_392
_cod_original_sg_symbol_Hall '-C 2bc 2'
_cod_database_code 4326919

loop_
_symmetry_equiv_pos_as_xyz
'x, y, z'
'-x, -y+1/2, z+1/2'
'-x, y+1/2, -z+1/2'
'x, -y, -z'
'x+1/2, y+1/2, z'
'-x+1/2, -y+1, z+1/2'
'-x+1/2, y+1, -z+1/2'
'x+1/2, -y+1/2, -z'
'-x, -y, -z'
'x, y-1/2, -z-1/2'
'x, -y-1/2, z-1/2'
'-x, y, z'
'-x+1/2, -y+1/2, -z'
'x+1/2, y, -z-1/2'
'x+1/2, -y, z-1/2'
'-x+1/2, y+1/2, z'

loop_
_atom_site_label
_atom_site_type_symbol
_atom_site_fract_x
_atom_site_fract_y
_atom_site_fract_z
_atom_site_U_iso_or_equiv
_atom_site_adp_type
_atom_site_occupancy
_atom_site_symmetry_multiplicity
_atom_site_calc_flag
_atom_site_refinement_flags
_atom_site_disorder_assembly
_atom_site_disorder_group
Zn1 Zn 0.5000 0.02196(2) 0.39448(4) 0.0347(2) Uani 1 2 d S . .
C1 C 0.72538(12) 0.32611(17) 0.6202(2) 0.0451(8) Uani 1 1 d . . .
C2 C 0.75915(11) 0.38677(16) 0.6238(2) 0.0385(7) Uani 1 1 d . . .
C3 C 0.74295(11) 0.45979(17) 0.6251(2) 0.0347(7) Uani 1 1 d . . .
C4 C 0.69481(12) 0.47604(16) 0.6245(2) 0.0374(7) Uani 1 1 d . . .
C5 C 0.66032(12) 0.41660(18) 0.6201(2) 0.0444(8) Uani 1 1 d . . .
C6 C 0.80581(12) 0.37206(19) 0.6237(2) 0.0490(9) Uani 1 1 d . . .
H6 H 0.8161 0.3238 0.6226 0.059 Uiso 1 1 calc R . .
C7 C 0.83844(12) 0.4294(2) 0.6252(3) 0.0539(9) Uani 1 1 d . . .
H7 H 0.8702 0.4188 0.6257 0.065 Uiso 1 1 calc R . .
C8 C 0.82417(13) 0.4996(2) 0.6259(2) 0.0497(9) Uani 1 1 d . . .
H8 H 0.8463 0.5369 0.6266 0.060 Uiso 1 1 calc R . .
C9 C 0.77579(12) 0.51779(17) 0.6257(2) 0.0401(8) Uani 1 1 d . . .
C10 C 0.75936(13) 0.59011(18) 0.6264(2) 0.0475(9) Uani 1 1 d . . .
H10 H 0.7806 0.6286 0.6270 0.057 Uiso 1 1 calc R . .
C11 C 0.71308(14) 0.60446(17) 0.6264(2) 0.0495(9) Uani 1 1 d . . .
H11 H 0.7029 0.6528 0.6269 0.059 Uiso 1 1 calc R . .
C12 C 0.68001(13) 0.54734(18) 0.6257(2) 0.0458(8) Uani 1 1 d . . .
H12 H 0.6483 0.5580 0.6260 0.055 Uiso 1 1 calc R . .
C13 C 0.64500(12) 0.28579(18) 0.6031(2) 0.0441(8) Uani 1 1 d . . .
C14 C 0.62315(13) 0.27811(18) 0.5143(3) 0.0539(9) Uani 1 1 d . . .
H14 H 0.6272 0.3133 0.4659 0.065 Uiso 1 1 calc R . .
C15 C 0.59523(13) 0.21816(18) 0.4969(3) 0.0533(9) Uani 1 1 d . . .
H15 H 0.5811 0.2124 0.4362 0.064 Uiso 1 1 calc R . .
C16 C 0.58810(11) 0.16635(16) 0.5694(3) 0.0451(8) Uani 1 1 d . A .
C17 C 0.60862(13) 0.17675(18) 0.6594(3) 0.0539(9) Uani 1 1 d . . .
H17 H 0.6030 0.1434 0.7094 0.065 Uiso 1 1 calc R . .
C18 C 0.63732(14) 0.23588(19) 0.6766(3) 0.0552(9) Uani 1 1 d . . .
H18 H 0.6514 0.2419 0.7374 0.066 Uiso 1 1 calc R . .
C19 C 0.55886(11) 0.09984(18) 0.5467(3) 0.0482(9) Uani 1 1 d . . .
N1 N 0.67794(10) 0.34493(14) 0.61698(19) 0.0424(7) Uani 1 1 d . . .
O1 O 0.73693(10) 0.26304(13) 0.6188(2) 0.0763(10) Uani 1 1 d . . .
O2 O 0.61852(8) 0.42654(13) 0.6186(2) 0.0650(8) Uani 1 1 d . . .
O3 O 0.54735(8) 0.08954(13) 0.4602(2) 0.0568(7) Uani 1 1 d . A .
O4 O 0.54840(9) 0.05858(14) 0.61759(19) 0.0607(7) Uani 1 1 d . . .
O5 O 0.5069(9) 0.0619(2) 0.2607(3) 0.058(5) Uani 0.50 1 d P A -1
S1 S 0.52126(7) 0.12898(13) 0.22280(17) 0.0735(7) Uani 0.50 1 d PD A -1
C20 C 0.4847(4) 0.2053(6) 0.2665(8) 0.132(3) Uiso 0.50 1 d PD A -1
H20A H 0.4864 0.2080 0.3366 0.198 Uiso 0.50 1 calc PR A -1
H20B H 0.4529 0.1972 0.2470 0.198 Uiso 0.50 1 calc PR A -1
H20C H 0.4957 0.2503 0.2387 0.198 Uiso 0.50 1 calc PR A -1
C21 C 0.5113(2) 0.1226(3) 0.0895(3) 0.132(3) Uiso 0.50 1 d PD A -1
H21A H 0.4866 0.0885 0.0767 0.198 Uiso 0.50 1 calc PR A -1
H21B H 0.5393 0.1063 0.0579 0.198 Uiso 0.50 1 calc PR A -1
H21C H 0.5027 0.1699 0.0645 0.198 Uiso 0.50 1 calc PR A -1
O1S O 0.5580(2) 0.5692(3) 0.6388(3) 0.150 Uiso 0.694(8) 1 d PR A 2
O2S O 0.5281(2) 0.6194(3) 0.6679(3) 0.150 Uiso 0.286(8) 1 d PR . 2

loop_
_atom_site_aniso_label
_atom_site_aniso_U_11
_atom_site_aniso_U_22
_atom_site_aniso_U_33
_atom_site_aniso_U_23
_atom_site_aniso_U_13
_atom_site_aniso_U_12
Zn1 0.0327(3) 0.0245(3) 0.0469(3) 0.0004(2) 0.000 0.000
C1 0.0491(19) 0.0240(17) 0.062(2) 0.0003(15) -0.0003(16) -0.0028(14)
C2 0.0428(18) 0.0291(17) 0.0435(18) -0.0001(13) -0.0016(14) -0.0022(14)
C3 0.0437(17) 0.0300(16) 0.0303(16) -0.0008(12) -0.0013(13) -0.0068(13)
C4 0.0472(18) 0.0264(16) 0.0386(17) -0.0027(13) -0.0021(14) -0.0042(14)
C5 0.045(2) 0.0338(19) 0.054(2) -0.0056(14) -0.0011(15) -0.0036(15)
C6 0.049(2) 0.0411(19) 0.057(2) -0.0009(16) 0.0002(16) 0.0016(16)
C7 0.0404(19) 0.060(2) 0.062(2) -0.0026(18) 0.0023(16) -0.0054(18)
C8 0.050(2) 0.050(2) 0.049(2) -0.0039(16) 0.0042(16) -0.0190(17)
C9 0.052(2) 0.0333(18) 0.0345(17) -0.0012(13) -0.0008(14) -0.0106(15)
C10 0.068(2) 0.0300(18) 0.045(2) -0.0014(14) -0.0020(16) -0.0136(17)
C11 0.074(3) 0.0211(16) 0.053(2) -0.0019(14) -0.0061(18) -0.0022(16)
C12 0.055(2) 0.0328(18) 0.049(2) -0.0040(15) -0.0052(16) 0.0044(16)
C13 0.0463(18) 0.0280(17) 0.058(2) -0.0072(15) 0.0027(16) -0.0094(14)
C14 0.059(2) 0.040(2) 0.063(2) 0.0018(18) 0.0000(18) -0.0163(17)
C15 0.054(2) 0.044(2) 0.062(2) -0.0069(18) -0.0046(18) -0.0139(17)
C16 0.0348(16) 0.0294(17) 0.071(2) -0.0101(16) 0.0050(16) -0.0033(14)
C17 0.059(2) 0.0355(19) 0.067(2) 0.0001(17) 0.0046(19) -0.0140(16)
C18 0.068(2) 0.041(2) 0.057(2) -0.0022(17) -0.0043(19) -0.0148(18)
C19 0.0304(16) 0.0307(18) 0.083(3) -0.0109(19) 0.0108(18) -0.0031(13)
N1 0.0440(15) 0.0232(13) 0.0602(18) -0.0040(12) -0.0011(13) -0.0080(12)
O1 0.0622(17) 0.0240(14) 0.143(3) 0.0004(14) 0.0008(16) -0.0005(12)
O2 0.0424(15) 0.0434(15) 0.109(2) -0.0125(14) -0.0021(13) -0.0016(12)
O3 0.0445(13) 0.0465(15) 0.0794(19) -0.0163(13) 0.0004(13) -0.0152(11)
O4 0.0560(15) 0.0375(14) 0.089(2) -0.0068(13) 0.0062(13) -0.0170(12)
O5 0.060(14) 0.054(2) 0.060(2) 0.0209(19) 0.005(3) 0.008(4)
S1 0.0568(10) 0.0822(16) 0.0816(15) 0.0323(12) 0.0068(10) 0.0014(11)

loop_
_atom_type_symbol
_atom_type_description
_atom_type_scat_dispersion_real
_atom_type_scat_dispersion_imag
_atom_type_scat_source
C C 0.0033 0.0016 'International Tables Vol C Tables 4.2.6.8 and 6.1.1.4'
H H 0.0000 0.0000 'International Tables Vol C Tables 4.2.6.8 and 6.1.1.4'
N N 0.0061 0.0033 'International Tables Vol C Tables 4.2.6.8 and 6.1.1.4'
O O 0.0106 0.0060 'International Tables Vol C Tables 4.2.6.8 and 6.1.1.4'
S S 0.1246 0.1234 'International Tables Vol C Tables 4.2.6.8 and 6.1.1.4'
Zn Zn 0.2839 1.4301 'International Tables Vol C Tables 4.2.6.8 and 6.1.1.4'

loop_
_geom_angle_atom_site_label_1
_geom_angle_atom_site_label_2
_geom_angle_atom_site_label_3
_geom_angle
_geom_angle_site_symmetry_1
_geom_angle_site_symmetry_3
O5 Zn1 O5 11.4(15) 12_655 .
O5 Zn1 O4 97.2(6) 12_655 9_656
O5 Zn1 O4 105.1(5) . 9_656
O5 Zn1 O4 105.1(5) 12_655 4_556
O5 Zn1 O4 97.2(5) . 4_556
O4 Zn1 O4 86.23(15) 9_656 4_556
O5 Zn1 O3 96.7(5) 12_655 12_655
O5 Zn1 O3 104.4(5) . 12_655
O4 Zn1 O3 91.17(10) 9_656 12_655
O4 Zn1 O3 158.18(11) 4_556 12_655
O5 Zn1 O3 104.4(5) 12_655 .
O5 Zn1 O3 96.7(5) . .
O4 Zn1 O3 158.18(11) 9_656 .
O4 Zn1 O3 91.17(10) 4_556 .
O3 Zn1 O3 83.25(13) 12_655 .
O5 Zn1 Zn1 171.6(5) 12_655 9_656
O5 Zn1 Zn1 171.6(5) . 9_656
O4 Zn1 Zn1 83.32(8) 9_656 9_656
O4 Zn1 Zn1 83.32(8) 4_556 9_656
O3 Zn1 Zn1 74.86(8) 12_655 9_656
O3 Zn1 Zn1 74.86(8) . 9_656
O1 C1 N1 120.2(3) . .
O1 C1 C2 122.9(3) . .
N1 C1 C2 117.0(3) . .
C6 C2 C3 120.6(3) . .
C6 C2 C1 119.7(3) . .
C3 C2 C1 119.7(3) . .
C4 C3 C2 121.3(3) . .
C4 C3 C9 119.4(3) . .
C2 C3 C9 119.2(3) . .
C12 C4 C3 120.2(3) . .
C12 C4 C5 119.7(3) . .
C3 C4 C5 120.1(3) . .
O2 C5 N1 119.6(3) . .
O2 C5 C4 123.7(3) . .
N1 C5 C4 116.7(3) . .
C2 C6 C7 120.3(3) . .
C2 C6 H6 119.8 . .
C7 C6 H6 119.8 . .
C8 C7 C6 120.6(3) . .
C8 C7 H7 119.7 . .
C6 C7 H7 119.7 . .
C7 C8 C9 121.2(3) . .
C7 C8 H8 119.4 . .
C9 C8 H8 119.4 . .
C10 C9 C3 118.8(3) . .
C10 C9 C8 123.1(3) . .
C3 C9 C8 118.1(3) . .
C11 C10 C9 120.8(3) . .
C11 C10 H10 119.6 . .
C9 C10 H10 119.6 . .
C10 C11 C12 121.0(3) . .
C10 C11 H11 119.5 . .
C12 C11 H11 119.5 . .
C4 C12 C11 119.7(3) . .
C4 C12 H12 120.1 . .
C11 C12 H12 120.1 . .
C14 C13 C18 120.3(3) . .
C14 C13 N1 119.3(3) . .
C18 C13 N1 120.3(3) . .
C13 C14 C15 119.9(3) . .
C13 C14 H14 120.0 . .
C15 C14 H14 120.0 . .
C14 C15 C16 120.4(3) . .
C14 C15 H15 119.8 . .
C16 C15 H15 119.8 . .
C17 C16 C15 118.8(3) . .
C17 C16 C19 122.1(3) . .
C15 C16 C19 119.1(3) . .
C16 C17 C18 121.0(3) . .
C16 C17 H17 119.5 . .
C18 C17 H17 119.5 . .
C13 C18 C17 119.4(3) . .
C13 C18 H18 120.3 . .
C17 C18 H18 120.3 . .
O3 C19 O4 125.2(3) . .
O3 C19 C16 117.7(3) . .
O4 C19 C16 117.1(3) . .
C1 N1 C5 125.2(3) . .
C1 N1 C13 116.9(3) . .
C5 N1 C13 117.8(3) . .
C19 O3 Zn1 133.3(2) . .
C19 O4 Zn1 122.2(2) . 9_656
S1 O5 Zn1 134.2(5) . .
O5 S1 C20 112.1(9) . .
O5 S1 C21 105.4(4) . .
C20 S1 C21 106.2(4) . .
S1 C20 H20A 109.5 . .
S1 C20 H20B 109.5 . .
H20A C20 H20B 109.5 . .
S1 C20 H20C 109.5 . .
H20A C20 H20C 109.5 . .
H20B C20 H20C 109.5 . .
S1 C21 H21A 109.5 . .
S1 C21 H21B 109.5 . .
H21A C21 H21B 109.5 . .
S1 C21 H21C 109.5 . .
H21A C21 H21C 109.5 . .
H21B C21 H21C 109.5 . .
O1S O2S O2S 130.5 . 12_655

loop_
_geom_bond_atom_site_label_1
_geom_bond_atom_site_label_2
_geom_bond_distance
_geom_bond_site_symmetry_2
Zn1 O5 1.979(5) 12_655
Zn1 O5 1.979(5) .
Zn1 O4 2.029(2) 9_656
Zn1 O4 2.029(2) 4_556
Zn1 O3 2.043(2) 12_655
Zn1 O3 2.043(2) .
Zn1 Zn1 2.9933(10) 9_656
C1 O1 1.200(4) .
C1 N1 1.403(4) .
C1 C2 1.473(4) .
C2 C6 1.364(5) .
C2 C3 1.413(4) .
C3 C4 1.411(4) .
C3 C9 1.417(4) .
C4 C12 1.371(4) .
C4 C5 1.470(4) .
C5 O2 1.212(4) .
C5 N1 1.405(4) .
C6 C7 1.405(5) .
C6 H6 0.9300 .
C7 C8 1.346(5) .
C7 H7 0.9300 .
C8 C9 1.426(5) .
C8 H8 0.9300 .
C9 C10 1.403(4) .
C10 C11 1.352(5) .
C10 H10 0.9300 .
C11 C12 1.410(5) .
C11 H11 0.9300 .
C12 H12 0.9300 .
C13 C14 1.372(5) .
C13 C18 1.374(5) .
C13 N1 1.448(4) .
C14 C15 1.378(4) .
C14 H14 0.9300 .
C15 C16 1.385(5) .
C15 H15 0.9300 .
C16 C17 1.376(5) .
C16 C19 1.509(4) .
C17 C18 1.378(5) .
C17 H17 0.9300 .
C18 H18 0.9300 .
C19 O3 1.242(4) .
C19 O4 1.263(4) .
O4 Zn1 2.029(2) 9_656
O5 S1 1.393(9) .
S1 C20 1.844(9) .
S1 C21 1.848(5) .
C20 H20A 0.9600 .
C20 H20B 0.9600 .
C20 H20C 0.9600 .
C21 H21A 0.9600 .
C21 H21B 0.9600 .
C21 H21C 0.9600 .
O1S O2S 1.3155 .
O2S O2S 1.611(14) 12_655

loop_
_geom_torsion_atom_site_label_1
_geom_torsion_atom_site_label_2
_geom_torsion_atom_site_label_3
_geom_torsion_atom_site_label_4
_geom_torsion
_geom_torsion_site_symmetry_1
_geom_torsion_site_symmetry_4
O1 C1 C2 C6 1.2(5) . .
N1 C1 C2 C6 -177.8(3) . .
O1 C1 C2 C3 179.8(3) . .
N1 C1 C2 C3 0.8(4) . .
C6 C2 C3 C4 179.6(3) . .
C1 C2 C3 C4 0.9(4) . .
C6 C2 C3 C9 0.4(4) . .
C1 C2 C3 C9 -178.2(3) . .
C2 C3 C4 C12 -179.9(3) . .
C9 C3 C4 C12 -0.7(4) . .
C2 C3 C4 C5 -1.5(5) . .
C9 C3 C4 C5 177.7(3) . .
C12 C4 C5 O2 -1.0(5) . .
C3 C4 C5 O2 -179.5(3) . .
C12 C4 C5 N1 178.7(3) . .
C3 C4 C5 N1 0.3(4) . .
C3 C2 C6 C7 0.2(5) . .
C1 C2 C6 C7 178.8(3) . .
C2 C6 C7 C8 -0.6(5) . .
C6 C7 C8 C9 0.4(5) . .
C4 C3 C9 C10 0.5(4) . .
C2 C3 C9 C10 179.7(3) . .
C4 C3 C9 C8 -179.8(3) . .
C2 C3 C9 C8 -0.6(4) . .
C7 C8 C9 C10 180.0(3) . .
C7 C8 C9 C3 0.2(5) . .
C3 C9 C10 C11 -0.1(5) . .
C8 C9 C10 C11 -179.9(3) . .
C9 C10 C11 C12 0.0(5) . .
C3 C4 C12 C11 0.7(5) . .
C5 C4 C12 C11 -177.8(3) . .
C10 C11 C12 C4 -0.3(5) . .
C18 C13 C14 C15 -3.3(5) . .
N1 C13 C14 C15 173.7(3) . .
C13 C14 C15 C16 1.6(5) . .
C14 C15 C16 C17 1.3(5) . .
C14 C15 C16 C19 -177.6(3) . .
C15 C16 C17 C18 -2.6(5) . .
C19 C16 C17 C18 176.3(3) . .
C14 C13 C18 C17 2.0(5) . .
N1 C13 C18 C17 -175.0(3) . .
C16 C17 C18 C13 1.0(6) . .
C17 C16 C19 O3 -169.8(3) . .
C15 C16 C19 O3 9.1(5) . .
C17 C16 C19 O4 9.6(5) . .
C15 C16 C19 O4 -171.5(3) . .
O1 C1 N1 C5 178.8(3) . .
C2 C1 N1 C5 -2.2(5) . .
O1 C1 N1 C13 -5.4(5) . .
C2 C1 N1 C13 173.6(3) . .
O2 C5 N1 C1 -178.6(3) . .
C4 C5 N1 C1 1.7(5) . .
O2 C5 N1 C13 5.6(5) . .
C4 C5 N1 C13 -174.1(3) . .
C14 C13 N1 C1 -106.7(4) . .
C18 C13 N1 C1 70.3(4) . .
C14 C13 N1 C5 69.5(4) . .
C18 C13 N1 C5 -113.5(4) . .
O4 C19 O3 Zn1 13.7(5) . .
C16 C19 O3 Zn1 -167.0(2) . .
O5 Zn1 O3 C19 164.7(7) 12_655 .
O5 Zn1 O3 C19 173.3(6) . .
O4 Zn1 O3 C19 -6.6(5) 9_656 .
O4 Zn1 O3 C19 -89.4(3) 4_556 .
O3 Zn1 O3 C19 69.5(3) 12_655 .
Zn1 Zn1 O3 C19 -6.6(3) 9_656 .
O3 C19 O4 Zn1 -12.2(5) . 9_656
C16 C19 O4 Zn1 168.5(2) . 9_656
Zn1 O5 S1 C21 -174.4(18) . .
